data_4029795
loop_
_publ_author_name
'Raatikainen, Kari'
'Cametti, Massimo'
'Rissanen, Kari'

_publ_section_title
;
 The subtle balance of weak supramolecular interactions: The hierarchy of
 halogen and hydrogen bonds in haloanilinium and halopyridinium salts.
;
_journal_name_full 'Beilstein journal of organic chemistry'
_journal_page_first 4
_journal_paper_doi 10.3762/bjoc.6.4
_journal_volume 6
_journal_year 2010
_chemical_compound_source 'synthesis as described'
_chemical_formula_moiety 'C8 H4 N O6, C5 H5 I N'
_chemical_formula_sum 'C13 H9 I N2 O6'
_chemical_formula_weight 416.12
_chemical_name_systematic
;
 ?
;
_space_group_IT_number 2
_symmetry_cell_setting triclinic
_symmetry_space_group_name_Hall '-P 1'
_symmetry_space_group_name_H-M 'P -1'
_atom_sites_solution_hydrogens geom
_atom_sites_solution_primary direct
_atom_sites_solution_secondary difmap
_audit_creation_date 2009-05-27T16:30:53-00:00
_audit_creation_method 'WinGX routine CIF_UPDATE'
_cell_angle_alpha 87.9511(16)
_cell_angle_beta 73.0323(19)
_cell_angle_gamma 62.9872(16)
_cell_formula_units_Z 2
_cell_length_a 8.1247(2)
_cell_length_b 8.4128(2)
_cell_length_c 11.7526(3)
_cell_measurement_reflns_used 2657
_cell_measurement_temperature 123(2)
_cell_measurement_theta_max 26.733
_cell_measurement_theta_min 0.407
_cell_measurement_wavelength 0.71073
_cell_volume 680.09(3)
_computing_cell_refinement 'HKL Scalepack (Otwinowski & Minor 1997)'
_computing_data_collection 'Collect (Bruker AXS BV, 1997-2004)'
_computing_data_reduction 'HKL Denzo and Scalepack (Otwinowski & Minor 1997)'
_computing_molecular_graphics 'Ortep-3 for Windows (Farrugia, 1997)'
_computing_publication_material 'WinGX publication routines (Farrugia, 1999)'
_computing_structure_refinement 'SHELXL-97 (Sheldrick, 2008)'
_computing_structure_solution 'SHELXS-86 (Sheldrick, 1986)'
_diffrn_ambient_temperature 123(2)
_diffrn_detector 'CCD plate'
_diffrn_detector_area_resol_mean 9
_diffrn_measured_fraction_theta_full 0.971
_diffrn_measured_fraction_theta_max 0.971
_diffrn_measurement_device '95mm CCD camera on \k-goniostat'
_diffrn_measurement_device_type KappaCCD
_diffrn_measurement_method 'CCD rotation images, thick slices'
_diffrn_orient_matrix_type 'by Bruker AXS Collect from scalepack cell'
_diffrn_orient_matrix_UB_11 0.125264
_diffrn_orient_matrix_UB_12 -0.384292E-1
_diffrn_orient_matrix_UB_13 0.174013E-1
_diffrn_orient_matrix_UB_21 -0.733514E-1
_diffrn_orient_matrix_UB_22 0.479167E-1
_diffrn_orient_matrix_UB_23 0.860717E-1
_diffrn_orient_matrix_UB_31 0.6108E-2
_diffrn_orient_matrix_UB_32 -0.119421
_diffrn_orient_matrix_UB_33 0.174984E-1
_diffrn_radiation_monochromator graphite
_diffrn_radiation_probe x-ray
_diffrn_radiation_type MoK\a
_diffrn_radiation_wavelength 0.71073
_diffrn_reflns_av_R_equivalents 0.0308
_diffrn_reflns_av_unetI/netI 0.0346
_diffrn_reflns_limit_h_max 9
_diffrn_reflns_limit_h_min -7
_diffrn_reflns_limit_k_max 9
_diffrn_reflns_limit_k_min -9
_diffrn_reflns_limit_l_max 13
_diffrn_reflns_limit_l_min -12
_diffrn_reflns_number 7548
_diffrn_reflns_theta_full 25
_diffrn_reflns_theta_max 25
_diffrn_reflns_theta_min 2.74
_diffrn_source 'Enraf Nonius FR590'
_exptl_absorpt_coefficient_mu 2.388
_exptl_absorpt_correction_T_max 0.6204
_exptl_absorpt_correction_T_min 0.5054
_exptl_absorpt_correction_type multi-scan
_exptl_absorpt_process_details '(Blessing et al., 1995)'
_exptl_crystal_colour colorless
_exptl_crystal_density_diffrn 2.032
_exptl_crystal_density_method 'not measured'
_exptl_crystal_description block
_exptl_crystal_F_000 404
_exptl_crystal_size_max 0.25
_exptl_crystal_size_mid 0.2
_exptl_crystal_size_min 0.2
_refine_diff_density_max 0.593
_refine_diff_density_min -0.406
_refine_diff_density_rms 0.087
_refine_ls_extinction_method none
_refine_ls_goodness_of_fit_ref 1.071
_refine_ls_hydrogen_treatment mixed
_refine_ls_matrix_type full
_refine_ls_number_parameters 207
_refine_ls_number_reflns 2322
_refine_ls_number_restraints 1
_refine_ls_restrained_S_all 1.071
_refine_ls_R_factor_all 0.025
_refine_ls_R_factor_gt 0.0228
_refine_ls_shift/su_max 0.001
_refine_ls_shift/su_mean 0
_refine_ls_structure_factor_coef Fsqd
_refine_ls_weighting_details 'calc w=1/[\s^2^(Fo^2^)+(0.0000P)^2^+1.1926P] where P=(Fo^2^+2Fc^2^)/3'
_refine_ls_weighting_scheme calc
_refine_ls_wR_factor_gt 0.0496
_refine_ls_wR_factor_ref 0.0504
_reflns_number_gt 2198
_reflns_number_total 2322
_reflns_threshold_expression >2\s(I)
_cod_data_source_file 1860-5397-6-4-S2.cif
_cod_data_source_block 13
_cod_database_code 4029795

loop_
_symmetry_equiv_pos_as_xyz
'x, y, z'
'-x, -y, -z'

loop_
_atom_site_label
_atom_site_type_symbol
_atom_site_fract_x
_atom_site_fract_y
_atom_site_fract_z
_atom_site_U_iso_or_equiv
_atom_site_adp_type
_atom_site_occupancy
_atom_site_symmetry_multiplicity
_atom_site_calc_flag
_atom_site_refinement_flags
I1 I 0.03873(3) 0.73071(3) 0.974460(17) 0.01818(8) Uani 1 1 d .
C3 C 0.3241(4) 0.2077(4) 0.7049(3) 0.0170(6) Uani 1 1 d .
H3 H 0.2123 0.2404 0.7728 0.02 Uiso 1 1 calc R
O4 O 0.8030(3) 0.1467(3) 0.3167(2) 0.0391(7) Uani 1 1 d .
O5 O 0.3696(3) -0.0060(3) 0.89710(18) 0.0196(5) Uani 1 1 d .
C6 C 0.4943(4) 0.0507(4) 0.6991(3) 0.0154(6) Uani 1 1 d .
O8 O -0.0111(3) 0.5075(3) 0.7114(2) 0.0267(6) Uani 1 1 d .
H8 H -0.098(7) 0.592(7) 0.713(4) 0.059(16) Uiso 1 1 d .
C9 C 0.6460(4) 0.1139(4) 0.5086(3) 0.0163(6) Uani 1 1 d .
N10 N 0.5528(3) 0.2398(3) 0.9476(2) 0.0157(5) Uani 1 1 d D
H10 H 0.586(5) 0.159(4) 0.998(3) 0.038(11) Uiso 1 1 d D
O11 O 0.9656(3) -0.0743(3) 0.4003(2) 0.0380(7) Uani 1 1 d .
O13 O 0.1280(3) 0.5874(3) 0.5410(2) 0.0346(6) Uani 1 1 d .
C14 C 0.5052(4) -0.0675(4) 0.7989(3) 0.0179(7) Uani 1 1 d .
O16 O 0.6472(3) -0.2190(3) 0.7788(2) 0.0340(6) Uani 1 1 d .
C18 C 0.3159(4) 0.3170(4) 0.6127(3) 0.0166(6) Uani 1 1 d .
N19 N 0.8167(4) 0.0601(4) 0.4012(2) 0.0216(6) Uani 1 1 d .
C20 C 0.6576(4) 0.0031(4) 0.5986(3) 0.0167(6) Uani 1 1 d .
H20 H 0.7745 -0.1036 0.5924 0.02 Uiso 1 1 calc R
C23 C 0.6841(4) 0.2277(4) 0.8433(3) 0.0185(7) Uani 1 1 d .
H23 H 0.809 0.1261 0.8197 0.022 Uiso 1 1 calc R
C25 C 0.1350(4) 0.4855(4) 0.6166(3) 0.0196(7) Uani 1 1 d .
C26 C 0.4795(4) 0.2709(4) 0.5131(3) 0.0189(7) Uani 1 1 d .
H26 H 0.4768 0.345 0.45 0.023 Uiso 1 1 calc R
C27 C 0.3193(4) 0.5162(4) 0.9120(3) 0.0155(6) Uani 1 1 d .
C28 C 0.3736(4) 0.3787(4) 0.9829(3) 0.0164(6) Uani 1 1 d .
H28 H 0.2835 0.3827 1.057 0.02 Uiso 1 1 calc R
C444 C 0.6375(4) 0.3636(4) 0.7698(3) 0.0189(7) Uani 1 1 d .
H444 H 0.7306 0.3567 0.6964 0.023 Uiso 1 1 calc R
C333 C 0.4542(4) 0.5091(4) 0.8047(3) 0.0187(7) Uani 1 1 d .
H333 H 0.4205 0.6038 0.7557 0.022 Uiso 1 1 calc R

loop_
_atom_site_aniso_label
_atom_site_aniso_U_11
_atom_site_aniso_U_22
_atom_site_aniso_U_33
_atom_site_aniso_U_23
_atom_site_aniso_U_13
_atom_site_aniso_U_12
I1 0.01270(11) 0.01638(13) 0.01846(12) 0.00283(8) -0.00224(8) -0.00258(9)
C3 0.0124(14) 0.0157(16) 0.0174(16) -0.0021(12) -0.0024(12) -0.0032(13)
O4 0.0258(13) 0.0424(16) 0.0248(14) 0.0184(12) 0.0026(10) -0.0029(12)
O5 0.0154(10) 0.0168(11) 0.0151(11) 0.0044(9) 0.0007(8) -0.0013(9)
C6 0.0143(14) 0.0150(16) 0.0160(15) 0.0007(12) -0.0037(12) -0.0065(13)
O8 0.0150(12) 0.0223(14) 0.0225(13) 0.0064(10) 0.0001(9) 0.0045(11)
C9 0.0102(14) 0.0184(16) 0.0151(15) -0.0018(12) 0.0009(11) -0.0050(13)
N10 0.0161(13) 0.0144(14) 0.0155(13) 0.0034(11) -0.0046(10) -0.0065(11)
O11 0.0189(13) 0.0344(15) 0.0296(14) 0.0104(11) 0.0049(10) 0.0054(12)
O13 0.0237(12) 0.0283(14) 0.0293(14) 0.0147(11) 0.0002(10) 0.0006(11)
C14 0.0146(15) 0.0172(17) 0.0189(16) 0.0031(13) -0.0040(12) -0.0058(14)
O16 0.0217(12) 0.0218(13) 0.0262(13) 0.0125(10) 0.0064(10) 0.0077(11)
C18 0.0143(15) 0.0140(16) 0.0161(15) 0.0016(12) -0.0037(12) -0.0028(13)
N19 0.0164(14) 0.0238(15) 0.0170(14) 0.0029(12) -0.0005(10) -0.0058(12)
C20 0.0134(14) 0.0141(16) 0.0181(16) -0.0016(12) -0.0028(12) -0.0036(13)
C23 0.0134(15) 0.0183(17) 0.0186(16) -0.0033(13) -0.0022(12) -0.0043(13)
C25 0.0202(16) 0.0165(16) 0.0174(16) 0.0017(13) -0.0058(13) -0.0047(14)
C26 0.0211(16) 0.0167(16) 0.0165(16) 0.0040(13) -0.0047(12) -0.0076(14)
C27 0.0137(14) 0.0141(15) 0.0186(16) 0.0025(12) -0.0065(12) -0.0056(13)
C28 0.0130(14) 0.0183(16) 0.0149(15) -0.0001(12) -0.0013(12) -0.0065(13)
C444 0.0174(15) 0.0205(17) 0.0149(15) 0.0023(13) -0.0011(12) -0.0080(14)
C333 0.0212(16) 0.0175(17) 0.0138(15) 0.0052(13) -0.0036(12) -0.0074(14)

loop_
_atom_type_symbol
_atom_type_description
_atom_type_scat_dispersion_real
_atom_type_scat_dispersion_imag
_atom_type_scat_source
C C 0.0033 0.0016 'International Tables Vol C Tables 4.2.6.8 and 6.1.1.4'
H H 0 0 'International Tables Vol C Tables 4.2.6.8 and 6.1.1.4'
N N 0.0061 0.0033 'International Tables Vol C Tables 4.2.6.8 and 6.1.1.4'
O O 0.0106 0.006 'International Tables Vol C Tables 4.2.6.8 and 6.1.1.4'
I I -0.4742 1.8119 'International Tables Vol C Tables 4.2.6.8 and 6.1.1.4'

loop_
_geom_angle_atom_site_label_1
_geom_angle_atom_site_label_2
_geom_angle_atom_site_label_3
_geom_angle
C18 C3 C6 120.9(3)
C18 C3 H3 119.5
C6 C3 H3 119.5
C20 C6 C3 119.2(3)
C20 C6 C14 119.5(3)
C3 C6 C14 121.3(3)
C25 O8 H8 110(4)
C20 C9 C26 123.0(3)
C20 C9 N19 118.5(3)
C26 C9 N19 118.4(3)
C28 N10 C23 121.9(3)
C28 N10 H10 118(3)
C23 N10 H10 120(3)
O16 C14 O5 124.5(3)
O16 C14 C6 117.5(3)
O5 C14 C6 118.0(3)
C3 C18 C26 120.0(3)
C3 C18 C25 122.0(3)
C26 C18 C25 118.1(3)
O4 N19 O11 122.7(3)
O4 N19 C9 119.3(2)
O11 N19 C9 118.0(3)
C9 C20 C6 118.8(3)
C9 C20 H20 120.6
C6 C20 H20 120.6
N10 C23 C444 120.0(3)
N10 C23 H23 120
C444 C23 H23 120
O13 C25 O8 125.1(3)
O13 C25 C18 123.0(3)
O8 C25 C18 111.9(3)
C9 C26 C18 118.1(3)
C9 C26 H26 120.9
C18 C26 H26 120.9
C28 C27 C333 119.0(3)
C28 C27 I1 118.0(2)
C333 C27 I1 122.9(2)
N10 C28 C27 120.2(3)
N10 C28 H28 119.9
C27 C28 H28 119.9
C333 C444 C23 119.2(3)
C333 C444 H444 120.4
C23 C444 H444 120.4
C444 C333 C27 119.6(3)
C444 C333 H333 120.2
C27 C333 H333 120.2

loop_
_geom_bond_atom_site_label_1
_geom_bond_atom_site_label_2
_geom_bond_distance
I1 C27 2.091(3)
C3 C18 1.393(4)
C3 C6 1.398(4)
C3 H3 0.95
O4 N19 1.212(4)
O5 C14 1.263(3)
C6 C20 1.396(4)
C6 C14 1.507(4)
O8 C25 1.314(4)
O8 H8 0.74(5)
C9 C20 1.381(4)
C9 C26 1.385(4)
C9 N19 1.473(4)
N10 C28 1.340(4)
N10 C23 1.341(4)
N10 H10 0.889(19)
O11 N19 1.222(3)
O13 C25 1.208(4)
C14 O16 1.240(4)
C18 C26 1.394(4)
C18 C25 1.498(4)
C20 H20 0.95
C23 C444 1.387(5)
C23 H23 0.95
C26 H26 0.95
C27 C28 1.382(4)
C27 C333 1.391(4)
C28 H28 0.95
C444 C333 1.381(4)
C444 H444 0.95
C333 H333 0.95

loop_
_geom_torsion_atom_site_label_1
_geom_torsion_atom_site_label_2
_geom_torsion_atom_site_label_3
_geom_torsion_atom_site_label_4
_geom_torsion
C18 C3 C6 C20 -0.4(4)
C18 C3 C6 C14 179.4(3)
C20 C6 C14 O16 -12.7(4)
C3 C6 C14 O16 167.5(3)
C20 C6 C14 O5 167.4(3)
C3 C6 C14 O5 -12.4(4)
C6 C3 C18 C26 -0.4(4)
C6 C3 C18 C25 179.7(3)
C20 C9 N19 O4 173.0(3)
C26 C9 N19 O4 -5.2(4)
C20 C9 N19 O11 -5.0(4)
C26 C9 N19 O11 176.9(3)
C26 C9 C20 C6 0.0(5)
N19 C9 C20 C6 -178.1(3)
C3 C6 C20 C9 0.6(4)
C14 C6 C20 C9 -179.2(3)
C28 N10 C23 C444 1.6(4)
C3 C18 C25 O13 175.6(3)
C26 C18 C25 O13 -4.2(5)
C3 C18 C25 O8 -4.0(4)
C26 C18 C25 O8 176.1(3)
C20 C9 C26 C18 -0.8(5)
N19 C9 C26 C18 177.3(3)
C3 C18 C26 C9 1.0(4)
C25 C18 C26 C9 -179.2(3)
C23 N10 C28 C27 -0.6(4)
C333 C27 C28 N10 -0.9(4)
I1 C27 C28 N10 -179.0(2)
N10 C23 C444 C333 -1.0(5)
C23 C444 C333 C27 -0.6(5)
C28 C27 C333 C444 1.5(4)
I1 C27 C333 C444 179.4(2)
